data_1514912
loop_
_publ_author_name
'Han, Ying'
'Sheng, Yin-Jian'
'Yan, Chao-Guo'

_publ_section_title
;
 Convenient Synthesis of Triphenylphosphanylidene
 Spiro[cyclopentane-1,3'-indolines] and
 Spiro[cyclopent[2]ene-1,3'-indolines] via Three-Component Reactions.
;
_journal_issue 10
_journal_name_full 'Organic letters'
_journal_page_first 2654
_journal_page_last 2657
_journal_paper_doi 10.1021/ol5008394
_journal_volume 16
_journal_year 2014
_chemical_formula_moiety 'C46 H38 F N2 O7 P'
_chemical_formula_sum 'C46 H38 F N2 O7 P'
_chemical_formula_weight 780.75
_chemical_name_systematic
; 
 ? 
;
_space_group_IT_number 2
_symmetry_cell_setting triclinic
_symmetry_space_group_name_Hall '-P 1'
_symmetry_space_group_name_H-M 'P -1'
_atom_sites_solution_hydrogens geom
_atom_sites_solution_primary direct
_atom_sites_solution_secondary difmap
_audit_creation_method SHELXL-97
_cell_angle_alpha 89.295(3)
_cell_angle_beta 75.627(3)
_cell_angle_gamma 66.226(3)
_cell_formula_units_Z 2
_cell_length_a 11.8143(14)
_cell_length_b 12.8990(15)
_cell_length_c 16.0020(19)
_cell_measurement_reflns_used 8374
_cell_measurement_temperature 296(2)
_cell_measurement_theta_max 25.18
_cell_measurement_theta_min 2.20
_cell_volume 2151.2(4)
_computing_cell_refinement 'Bruker SMART'
_computing_data_collection 'Bruker SMART'
_computing_data_reduction 'Bruker SAINT'
_computing_molecular_graphics 'Bruker SHELXTL'
_computing_publication_material 'Bruker SHELXTL'
_computing_structure_refinement 'SHELXL-97 (Sheldrick, 1997)'
_computing_structure_solution 'SHELXS-97 (Sheldrick, 1990)'
_diffrn_ambient_temperature 296(2)
_diffrn_measured_fraction_theta_full 0.983
_diffrn_measured_fraction_theta_max 0.983
_diffrn_measurement_device_type 'CCD area detector'
_diffrn_measurement_method 'phi and omega scans'
_diffrn_radiation_monochromator graphite
_diffrn_radiation_source 'fine-focus sealed tube'
_diffrn_radiation_type MoK\a
_diffrn_radiation_wavelength 0.71073
_diffrn_reflns_av_R_equivalents 0.0669
_diffrn_reflns_av_sigmaI/netI 0.1018
_diffrn_reflns_limit_h_max 15
_diffrn_reflns_limit_h_min -15
_diffrn_reflns_limit_k_max 16
_diffrn_reflns_limit_k_min -16
_diffrn_reflns_limit_l_max 20
_diffrn_reflns_limit_l_min -20
_diffrn_reflns_number 27705
_diffrn_reflns_theta_full 27.57
_diffrn_reflns_theta_max 27.57
_diffrn_reflns_theta_min 1.32
_exptl_absorpt_coefficient_mu 0.119
_exptl_absorpt_correction_T_max 0.972
_exptl_absorpt_correction_T_min 0.954
_exptl_absorpt_correction_type multi-scan
_exptl_absorpt_process_details sadabs
_exptl_crystal_density_diffrn 1.205
_exptl_crystal_density_method 'not measured'
_exptl_crystal_F_000 816
_exptl_crystal_size_max 0.40
_exptl_crystal_size_mid 0.36
_exptl_crystal_size_min 0.24
_platon_squeeze_details ' '
_refine_diff_density_max 0.380
_refine_diff_density_min -0.409
_refine_diff_density_rms 0.053
_refine_ls_extinction_method none
_refine_ls_goodness_of_fit_ref 0.986
_refine_ls_hydrogen_treatment constr
_refine_ls_matrix_type full
_refine_ls_number_parameters 555
_refine_ls_number_reflns 9791
_refine_ls_number_restraints 7
_refine_ls_restrained_S_all 0.988
_refine_ls_R_factor_all 0.1486
_refine_ls_R_factor_gt 0.0716
_refine_ls_shift/su_max 0.000
_refine_ls_shift/su_mean 0.000
_refine_ls_structure_factor_coef Fsqd
_refine_ls_weighting_details 'calc w=1/[\s^2^(Fo^2^)+(0.1053P)^2^+0.0000P] where P=(Fo^2^+2Fc^2^)/3'
_refine_ls_weighting_scheme calc
_refine_ls_wR_factor_gt 0.1855
_refine_ls_wR_factor_ref 0.2104
_reflns_number_gt 4749
_reflns_number_total 9954
_reflns_threshold_expression >2sigma(I)
_cod_data_source_file ol5008394_si_003.cif
_cod_data_source_block 2g
_cod_depositor_comments 'Adding full bibliography for 1514910--1514912.cif.'
_cod_database_code 1514912

loop_
_symmetry_equiv_pos_as_xyz
'x, y, z'
'-x, -y, -z'

loop_
_atom_site_label
_atom_site_type_symbol
_atom_site_fract_x
_atom_site_fract_y
_atom_site_fract_z
_atom_site_U_iso_or_equiv
_atom_site_adp_type
_atom_site_occupancy
_atom_site_symmetry_multiplicity
_atom_site_calc_flag
_atom_site_refinement_flags
_atom_site_disorder_assembly
_atom_site_disorder_group
C1 C 0.2348(6) 0.5138(4) 0.0100(3) 0.1098(15) Uani 1 1 d . . .
H1 H 0.2242 0.4539 0.0387 0.132 Uiso 1 1 calc R . .
C2 C 0.1837(7) 0.5485(6) -0.0610(4) 0.141(2) Uani 1 1 d . . .
H2 H 0.1380 0.5124 -0.0784 0.169 Uiso 1 1 calc R . .
C3 C 0.1999(8) 0.6324(7) -0.1035(4) 0.157(2) Uani 1 1 d . . .
H3 H 0.1698 0.6524 -0.1524 0.188 Uiso 1 1 calc R . .
C4 C 0.2614(6) 0.6897(6) -0.0751(4) 0.132(2) Uani 1 1 d . . .
H4 H 0.2688 0.7510 -0.1034 0.159 Uiso 1 1 calc R . .
C5 C 0.3131(4) 0.6575(4) -0.0045(3) 0.1027(14) Uani 1 1 d . . .
H5 H 0.3554 0.6963 0.0139 0.123 Uiso 1 1 calc R . .
C6 C 0.3005(3) 0.5676(3) 0.0375(2) 0.0743(10) Uani 1 1 d . . .
C7 C 0.3595(3) 0.5297(3) 0.1132(2) 0.0791(11) Uani 1 1 d . . .
H7A H 0.4354 0.4589 0.0944 0.095 Uiso 1 1 calc R . .
H7B H 0.3864 0.5865 0.1298 0.095 Uiso 1 1 calc R . .
C8 C 0.2940(3) 0.4115(2) 0.22232(18) 0.0468(7) Uani 1 1 d . . .
C9 C 0.1843(2) 0.4319(2) 0.30548(16) 0.0386(6) Uani 1 1 d . . .
C10 C 0.1115(2) 0.5600(2) 0.31356(17) 0.0395(6) Uani 1 1 d . . .
C11 C 0.1665(3) 0.6029(2) 0.24340(19) 0.0466(7) Uani 1 1 d . . .
C12 C 0.1239(3) 0.7169(3) 0.2334(2) 0.0606(8) Uani 1 1 d . . .
H12 H 0.1613 0.7434 0.1847 0.073 Uiso 1 1 calc R . .
C13 C 0.0226(3) 0.7911(3) 0.2990(2) 0.0648(9) Uani 1 1 d . . .
H13 H -0.0098 0.8693 0.2952 0.078 Uiso 1 1 calc R . .
C14 C -0.0282(3) 0.7478(2) 0.3687(2) 0.0547(8) Uani 1 1 d . . .
C15 C 0.0131(3) 0.6337(2) 0.37899(19) 0.0468(7) Uani 1 1 d . . .
H15 H -0.0240 0.6076 0.4281 0.056 Uiso 1 1 calc R . .
C16 C 0.1091(2) 0.3587(2) 0.28973(16) 0.0380(6) Uani 1 1 d . . .
C17 C 0.1138(3) 0.3428(2) 0.1980(2) 0.0468(7) Uani 1 1 d . . .
C18 C -0.0305(3) 0.4196(2) 0.3451(2) 0.0455(7) Uani 1 1 d . . .
C19 C -0.2409(3) 0.5405(4) 0.3497(3) 0.1038(14) Uani 1 1 d D . .
H19A H -0.2429 0.5970 0.3902 0.125 Uiso 1 1 calc R . .
H19B H -0.2725 0.4897 0.3828 0.125 Uiso 1 1 calc R . .
C20 C -0.3267(6) 0.5996(8) 0.2901(4) 0.260(5) Uani 1 1 d D . .
H20A H -0.3058 0.6602 0.2662 0.390 Uiso 1 1 calc R . .
H20B H -0.4151 0.6301 0.3229 0.390 Uiso 1 1 calc R . .
H20C H -0.3130 0.5454 0.2440 0.390 Uiso 1 1 calc R . .
C21 C 0.2334(2) 0.3807(2) 0.38375(17) 0.0397(6) Uani 1 1 d . . .
H21 H 0.1678 0.4241 0.4364 0.048 Uiso 1 1 calc R . .
C22 C 0.3567(3) 0.3871(2) 0.3866(2) 0.0513(7) Uani 1 1 d . . .
C23 C 0.5272(4) 0.3175(4) 0.4525(3) 0.1032(14) Uani 1 1 d . . .
H23A H 0.5897 0.2958 0.3972 0.155 Uiso 1 1 calc R . .
H23B H 0.5581 0.2639 0.4924 0.155 Uiso 1 1 calc R . .
H23C H 0.5129 0.3921 0.4742 0.155 Uiso 1 1 calc R . .
C24 C 0.2368(2) 0.2639(2) 0.37998(17) 0.0405(6) Uani 1 1 d . . .
H24 H 0.2769 0.2086 0.4135 0.049 Uiso 1 1 calc R . .
C25 C 0.1791(2) 0.2455(2) 0.32594(16) 0.0376(6) Uani 1 1 d . A .
C26 C 0.1756(3) 0.1395(2) 0.29808(18) 0.0448(7) Uani 1 1 d . . .
C29 C 0.4401(2) 0.0163(2) 0.30882(19) 0.0452(7) Uani 1 1 d . . .
C30 C 0.4906(3) -0.0413(3) 0.3735(2) 0.0600(8) Uani 1 1 d . A .
H30 H 0.4516 -0.0829 0.4075 0.072 Uiso 1 1 calc R . .
C31 C 0.5990(3) -0.0367(3) 0.3873(3) 0.0812(11) Uani 1 1 d . . .
H31 H 0.6329 -0.0754 0.4309 0.097 Uiso 1 1 calc R A .
C32 C 0.6567(3) 0.0234(3) 0.3382(3) 0.0816(11) Uani 1 1 d . A .
H32 H 0.7309 0.0245 0.3474 0.098 Uiso 1 1 calc R . .
C33 C 0.6074(3) 0.0816(3) 0.2758(3) 0.0795(11) Uani 1 1 d . . .
H33 H 0.6460 0.1249 0.2437 0.095 Uiso 1 1 calc R A .
C34 C 0.4993(3) 0.0774(3) 0.2593(2) 0.0599(8) Uani 1 1 d . A .
H34 H 0.4671 0.1157 0.2150 0.072 Uiso 1 1 calc R . .
C35 C 0.3725(3) -0.0587(2) 0.1721(2) 0.0589(8) Uani 1 1 d . . .
C36 C 0.3150(4) -0.0138(3) 0.1074(2) 0.0784(10) Uani 1 1 d . A .
H36 H 0.2365 0.0492 0.1197 0.094 Uiso 1 1 calc R . .
C37 C 0.3778(5) -0.0657(4) 0.0221(3) 0.1056(14) Uani 1 1 d . . .
H37 H 0.3399 -0.0360 -0.0224 0.127 Uiso 1 1 calc R A .
C38 C 0.4906(5) -0.1566(4) 0.0034(3) 0.0998(14) Uani 1 1 d . A .
H38 H 0.5293 -0.1907 -0.0532 0.120 Uiso 1 1 calc R . .
C39 C 0.5483(4) -0.1986(4) 0.0669(3) 0.1035(14) Uani 1 1 d . . .
H39 H 0.6280 -0.2602 0.0538 0.124 Uiso 1 1 calc R A .
C40 C 0.4891(4) -0.1503(3) 0.1511(3) 0.0852(11) Uani 1 1 d . A .
H40 H 0.5290 -0.1805 0.1945 0.102 Uiso 1 1 calc R . .
C41 C 0.2631(3) -0.0890(2) 0.3537(2) 0.0506(7) Uani 1 1 d . . .
C42 C 0.1852(3) -0.0442(3) 0.4368(2) 0.0637(9) Uani 1 1 d . A .
H42 H 0.1544 0.0333 0.4530 0.076 Uiso 1 1 calc R . .
C43 C 0.1535(3) -0.1131(4) 0.4951(3) 0.0799(11) Uani 1 1 d . . .
H43 H 0.1012 -0.0813 0.5503 0.096 Uiso 1 1 calc R A .
C44 C 0.1961(4) -0.2256(4) 0.4744(3) 0.0872(13) Uani 1 1 d . A .
H44 H 0.1725 -0.2709 0.5145 0.105 Uiso 1 1 calc R . .
C45 C 0.2749(5) -0.2728(3) 0.3931(4) 0.0875(13) Uani 1 1 d . . .
H45 H 0.3060 -0.3507 0.3785 0.105 Uiso 1 1 calc R A .
C46 C 0.3087(3) -0.2041(3) 0.3321(2) 0.0670(9) Uani 1 1 d . A .
H46 H 0.3618 -0.2364 0.2771 0.080 Uiso 1 1 calc R . .
F1 F -0.12659(18) 0.82284(14) 0.43287(12) 0.0763(6) Uani 1 1 d . . .
N1 N 0.2724(2) 0.5133(2) 0.18816(15) 0.0542(6) Uani 1 1 d . . .
N2 N 0.1224(3) 0.3271(2) 0.1262(2) 0.0752(8) Uani 1 1 d . . .
O1 O 0.38176(19) 0.32146(17) 0.19098(13) 0.0611(6) Uani 1 1 d . . .
O2 O 0.4016(2) 0.4462(2) 0.34690(18) 0.0819(7) Uani 1 1 d . . .
O3 O 0.4087(2) 0.3188(2) 0.44292(15) 0.0744(7) Uani 1 1 d . . .
O4 O -0.05971(18) 0.42160(17) 0.42270(14) 0.0562(5) Uani 1 1 d . . .
O5 O -0.10925(17) 0.47595(17) 0.29768(13) 0.0603(6) Uani 1 1 d . . .
O6 O 0.0754(18) 0.0415(17) 0.2590(13) 0.112(6) Uani 0.455(7) 1 d PD A 1
O7 O -0.0373(12) 0.2282(14) 0.2959(19) 0.064(7) Uani 0.455(7) 1 d PD A 1
C27 C 0.073(2) 0.1313(15) 0.285(3) 0.064(7) Uani 0.455(7) 1 d PD A 1
C28 C -0.1463(6) 0.2112(6) 0.2835(5) 0.069(3) Uani 0.455(7) 1 d PD A 1
H28A H -0.1220 0.1673 0.2289 0.104 Uiso 0.455(7) 1 calc PR A 1
H28B H -0.2151 0.2838 0.2837 0.104 Uiso 0.455(7) 1 calc PR A 1
H28C H -0.1741 0.1714 0.3295 0.104 Uiso 0.455(7) 1 calc PR A 1
O6' O -0.0438(14) 0.2302(16) 0.2955(16) 0.074(6) Uani 0.545(7) 1 d PD A 2
O7' O 0.0640(10) 0.0405(10) 0.2538(6) 0.050(2) Uani 0.545(7) 1 d PD A 2
C27' C 0.055(2) 0.1435(13) 0.2822(19) 0.063(6) Uani 0.545(7) 1 d PD A 2
C28' C -0.0277(8) 0.0564(6) 0.2038(5) 0.093(3) Uani 0.545(7) 1 d PD A 2
H28D H -0.1117 0.0784 0.2425 0.139 Uiso 0.545(7) 1 calc PR A 2
H28E H -0.0041 -0.0136 0.1699 0.139 Uiso 0.545(7) 1 calc PR A 2
H28F H -0.0278 0.1149 0.1661 0.139 Uiso 0.545(7) 1 calc PR A 2
P1 P 0.30390(7) 0.00778(6) 0.28301(5) 0.0455(2) Uani 1 1 d . A .

loop_
_atom_site_aniso_label
_atom_site_aniso_U_11
_atom_site_aniso_U_22
_atom_site_aniso_U_33
_atom_site_aniso_U_23
_atom_site_aniso_U_13
_atom_site_aniso_U_12
C1 0.170(5) 0.088(3) 0.072(3) 0.010(2) -0.023(3) -0.060(3)
C2 0.190(6) 0.142(5) 0.093(4) 0.013(4) -0.041(4) -0.071(5)
C3 0.175(7) 0.148(6) 0.108(5) 0.039(4) -0.014(4) -0.041(5)
C4 0.130(5) 0.135(5) 0.118(5) 0.075(4) -0.018(4) -0.052(4)
C5 0.075(3) 0.097(3) 0.109(4) 0.036(3) 0.003(2) -0.025(2)
C6 0.065(2) 0.063(2) 0.059(2) 0.0190(19) 0.0156(18) -0.0093(19)
C7 0.0513(19) 0.075(2) 0.088(3) 0.020(2) 0.0109(19) -0.0197(18)
C8 0.0373(15) 0.0430(17) 0.0490(18) 0.0006(14) -0.0031(13) -0.0103(14)
C9 0.0373(14) 0.0350(14) 0.0364(16) -0.0008(11) -0.0056(12) -0.0102(12)
C10 0.0349(14) 0.0345(14) 0.0414(16) -0.0013(12) -0.0071(12) -0.0084(12)
C11 0.0437(16) 0.0408(16) 0.0510(18) 0.0050(13) -0.0090(14) -0.0151(13)
C12 0.064(2) 0.0462(19) 0.066(2) 0.0126(16) -0.0136(18) -0.0193(16)
C13 0.071(2) 0.0381(17) 0.079(3) 0.0088(17) -0.029(2) -0.0110(17)
C14 0.0542(18) 0.0397(17) 0.056(2) -0.0045(15) -0.0150(16) -0.0051(15)
C15 0.0450(16) 0.0374(16) 0.0476(18) -0.0010(12) -0.0093(14) -0.0083(13)
C16 0.0366(14) 0.0379(14) 0.0314(15) 0.0003(11) -0.0036(11) -0.0104(12)
C17 0.0470(16) 0.0435(16) 0.045(2) -0.0014(13) -0.0101(14) -0.0145(13)
C18 0.0420(16) 0.0381(16) 0.052(2) 0.0003(13) -0.0079(15) -0.0146(13)
C19 0.047(2) 0.107(3) 0.104(3) -0.001(2) -0.010(2) 0.016(2)
C20 0.110(5) 0.346(12) 0.153(6) 0.026(7) -0.012(5) 0.063(6)
C21 0.0351(14) 0.0358(15) 0.0382(16) -0.0038(11) -0.0062(12) -0.0065(11)
C22 0.0465(17) 0.0387(17) 0.062(2) -0.0086(15) -0.0134(15) -0.0109(14)
C23 0.072(3) 0.117(3) 0.135(4) 0.011(3) -0.062(3) -0.033(2)
C24 0.0430(15) 0.0347(15) 0.0378(16) 0.0009(11) -0.0095(13) -0.0109(12)
C25 0.0350(13) 0.0329(14) 0.0352(15) -0.0016(11) -0.0035(12) -0.0078(11)
C26 0.0388(16) 0.0447(17) 0.0512(18) 0.0006(13) -0.0140(14) -0.0163(13)
C29 0.0393(15) 0.0358(15) 0.0513(18) -0.0013(13) -0.0050(13) -0.0105(13)
C30 0.0535(19) 0.062(2) 0.064(2) 0.0083(16) -0.0163(16) -0.0229(16)
C31 0.059(2) 0.099(3) 0.086(3) 0.019(2) -0.032(2) -0.026(2)
C32 0.053(2) 0.098(3) 0.099(3) 0.005(2) -0.026(2) -0.033(2)
C33 0.050(2) 0.080(3) 0.105(3) 0.012(2) -0.007(2) -0.0324(19)
C34 0.0453(17) 0.0538(19) 0.072(2) 0.0040(16) -0.0109(16) -0.0147(15)
C35 0.061(2) 0.0481(18) 0.060(2) -0.0093(15) -0.0081(17) -0.0204(17)
C36 0.087(3) 0.083(3) 0.061(2) -0.003(2) -0.022(2) -0.029(2)
C37 0.147(4) 0.109(4) 0.054(3) -0.005(2) -0.023(3) -0.048(4)
C38 0.125(4) 0.096(3) 0.061(3) -0.031(2) 0.001(3) -0.043(3)
C39 0.091(3) 0.085(3) 0.091(3) -0.038(3) 0.007(3) -0.009(2)
C40 0.075(2) 0.076(2) 0.074(3) -0.027(2) -0.009(2) -0.005(2)
C41 0.0473(16) 0.0363(16) 0.070(2) 0.0037(14) -0.0188(16) -0.0169(13)
C42 0.059(2) 0.057(2) 0.066(2) 0.0059(17) -0.0044(17) -0.0234(17)
C43 0.067(2) 0.088(3) 0.084(3) 0.029(2) -0.016(2) -0.035(2)
C44 0.082(3) 0.097(4) 0.116(4) 0.051(3) -0.053(3) -0.056(3)
C45 0.109(3) 0.052(2) 0.140(4) 0.033(3) -0.078(3) -0.046(2)
C46 0.079(2) 0.0443(19) 0.085(3) 0.0025(17) -0.037(2) -0.0240(17)
F1 0.0758(13) 0.0464(10) 0.0697(12) -0.0149(9) -0.0076(10) 0.0054(9)
N1 0.0446(14) 0.0466(15) 0.0516(15) 0.0098(12) 0.0064(12) -0.0103(12)
N2 0.091(2) 0.083(2) 0.0495(19) -0.0003(15) -0.0184(16) -0.0334(17)
O1 0.0477(12) 0.0448(12) 0.0625(14) -0.0054(10) 0.0111(10) -0.0054(10)
O2 0.0705(16) 0.0677(16) 0.125(2) 0.0220(15) -0.0363(15) -0.0399(14)
O3 0.0646(14) 0.0874(17) 0.0860(17) 0.0169(13) -0.0444(13) -0.0321(13)
O4 0.0486(12) 0.0635(13) 0.0415(13) -0.0007(10) 0.0002(10) -0.0153(10)
O5 0.0410(11) 0.0620(13) 0.0607(14) 0.0044(10) -0.0184(10) -0.0012(10)
O6 0.080(8) 0.077(10) 0.190(14) -0.020(9) -0.069(8) -0.025(7)
O7 0.018(6) 0.039(8) 0.111(16) -0.014(8) -0.014(7) 0.012(5)
C27 0.036(8) 0.054(10) 0.074(16) -0.013(8) 0.003(8) 0.001(7)
C28 0.047(4) 0.074(5) 0.095(6) 0.025(4) -0.035(4) -0.024(4)
O6' 0.063(8) 0.093(12) 0.086(12) 0.011(8) -0.027(8) -0.048(8)
O7' 0.061(5) 0.047(5) 0.061(4) -0.001(3) -0.025(4) -0.035(4)
C27' 0.056(10) 0.108(16) 0.050(10) -0.001(11) -0.019(10) -0.057(11)
C28' 0.122(6) 0.090(5) 0.114(6) 0.034(4) -0.073(5) -0.068(5)
P1 0.0455(4) 0.0375(4) 0.0490(5) -0.0041(3) -0.0095(3) -0.0140(3)

loop_
_atom_type_symbol
_atom_type_description
_atom_type_scat_dispersion_real
_atom_type_scat_dispersion_imag
_atom_type_scat_source
C C 0.0033 0.0016 'International Tables Vol C Tables 4.2.6.8 and 6.1.1.4'
H H 0.0000 0.0000 'International Tables Vol C Tables 4.2.6.8 and 6.1.1.4'
N N 0.0061 0.0033 'International Tables Vol C Tables 4.2.6.8 and 6.1.1.4'
O O 0.0106 0.0060 'International Tables Vol C Tables 4.2.6.8 and 6.1.1.4'
F F 0.0171 0.0103 'International Tables Vol C Tables 4.2.6.8 and 6.1.1.4'
P P 0.1023 0.0942 'International Tables Vol C Tables 4.2.6.8 and 6.1.1.4'

loop_
_geom_angle_atom_site_label_1
_geom_angle_atom_site_label_2
_geom_angle_atom_site_label_3
_geom_angle
C6 C1 C2 120.6(5)
C6 C1 H1 119.7
C2 C1 H1 119.7
C3 C2 C1 120.4(6)
C3 C2 H2 119.8
C1 C2 H2 119.8
C2 C3 C4 119.8(7)
C2 C3 H3 120.1
C4 C3 H3 120.1
C3 C4 C5 121.1(6)
C3 C4 H4 119.4
C5 C4 H4 119.4
C6 C5 C4 119.0(5)
C6 C5 H5 120.5
C4 C5 H5 120.5
C1 C6 C5 119.0(4)
C1 C6 C7 121.5(4)
C5 C6 C7 119.5(4)
N1 C7 C6 113.2(3)
N1 C7 H7A 108.9
C6 C7 H7A 108.9
N1 C7 H7B 108.9
C6 C7 H7B 108.9
H7A C7 H7B 107.7
O1 C8 N1 125.3(3)
O1 C8 C9 126.7(3)
N1 C8 C9 107.9(2)
C10 C9 C21 116.4(2)
C10 C9 C8 101.6(2)
C21 C9 C8 112.9(2)
C10 C9 C16 116.50(19)
C21 C9 C16 102.15(19)
C8 C9 C16 107.39(19)
C15 C10 C11 119.4(2)
C15 C10 C9 131.1(3)
C11 C10 C9 109.3(2)
C12 C11 C10 123.1(3)
C12 C11 N1 127.1(3)
C10 C11 N1 109.8(2)
C11 C12 C13 117.3(3)
C11 C12 H12 121.3
C13 C12 H12 121.3
C14 C13 C12 118.8(3)
C14 C13 H13 120.6
C12 C13 H13 120.6
C13 C14 F1 117.7(3)
C13 C14 C15 124.3(3)
F1 C14 C15 118.1(3)
C10 C15 C14 117.0(3)
C10 C15 H15 121.5
C14 C15 H15 121.5
C17 C16 C18 110.8(2)
C17 C16 C25 112.7(2)
C18 C16 C25 110.4(2)
C17 C16 C9 112.7(2)
C18 C16 C9 107.55(19)
C25 C16 C9 102.28(19)
N2 C17 C16 177.2(3)
O4 C18 O5 125.5(3)
O4 C18 C16 122.4(2)
O5 C18 C16 111.9(3)
O5 C19 C20 109.7(4)
O5 C19 H19A 109.7
C20 C19 H19A 109.7
O5 C19 H19B 109.7
C20 C19 H19B 109.7
H19A C19 H19B 108.2
C19 C20 H20A 109.5
C19 C20 H20B 109.5
H20A C20 H20B 109.5
C19 C20 H20C 109.5
H20A C20 H20C 109.5
H20B C20 H20C 109.5
C24 C21 C22 115.7(2)
C24 C21 C9 104.1(2)
C22 C21 C9 113.9(2)
C24 C21 H21 107.6
C22 C21 H21 107.6
C9 C21 H21 107.6
O2 C22 O3 123.7(3)
O2 C22 C21 125.9(3)
O3 C22 C21 110.4(3)
O3 C23 H23A 109.5
O3 C23 H23B 109.5
H23A C23 H23B 109.5
O3 C23 H23C 109.5
H23A C23 H23C 109.5
H23B C23 H23C 109.5
C25 C24 C21 114.6(2)
C25 C24 H24 122.7
C21 C24 H24 122.7
C24 C25 C26 129.7(2)
C24 C25 C16 109.1(2)
C26 C25 C16 121.2(2)
C27 C26 C25 124.5(7)
C27 C26 C27' 6.0(15)
C25 C26 C27' 118.8(6)
C27 C26 P1 111.6(7)
C25 C26 P1 123.84(19)
C27' C26 P1 117.4(6)
C34 C29 C30 119.2(3)
C34 C29 P1 118.5(2)
C30 C29 P1 122.1(2)
C31 C30 C29 119.7(3)
C31 C30 H30 120.2
C29 C30 H30 120.2
C32 C31 C30 120.6(3)
C32 C31 H31 119.7
C30 C31 H31 119.7
C33 C32 C31 120.4(3)
C33 C32 H32 119.8
C31 C32 H32 119.8
C32 C33 C34 120.4(3)
C32 C33 H33 119.8
C34 C33 H33 119.8
C29 C34 C33 119.6(3)
C29 C34 H34 120.2
C33 C34 H34 120.2
C40 C35 C36 119.0(3)
C40 C35 P1 119.3(3)
C36 C35 P1 121.5(3)
C35 C36 C37 118.4(4)
C35 C36 H36 120.8
C37 C36 H36 120.8
C38 C37 C36 121.5(4)
C38 C37 H37 119.2
C36 C37 H37 119.2
C37 C38 C39 119.8(4)
C37 C38 H38 120.1
C39 C38 H38 120.1
C38 C39 C40 120.0(4)
C38 C39 H39 120.0
C40 C39 H39 120.0
C35 C40 C39 121.2(4)
C35 C40 H40 119.4
C39 C40 H40 119.4
C46 C41 C42 118.4(3)
C46 C41 P1 124.3(3)
C42 C41 P1 117.2(2)
C43 C42 C41 120.6(3)
C43 C42 H42 119.7
C41 C42 H42 119.7
C44 C43 C42 121.7(4)
C44 C43 H43 119.2
C42 C43 H43 119.2
C43 C44 C45 119.2(4)
C43 C44 H44 120.4
C45 C44 H44 120.4
C44 C45 C46 120.4(4)
C44 C45 H45 119.8
C46 C45 H45 119.8
C41 C46 C45 119.9(4)
C41 C46 H46 120.1
C45 C46 H46 120.1
C8 N1 C11 111.0(2)
C8 N1 C7 124.1(3)
C11 N1 C7 124.1(3)
C22 O3 C23 116.1(3)
C18 O5 C19 112.8(2)
C27 O7 C28 114.9(16)
O6 C27 C26 122.2(15)
O6 C27 O7 119(2)
C26 C27 O7 118.4(14)
C27' O7' C28' 110.1(13)
O6' C27' O7' 122.7(19)
O6' C27' C26 123.3(12)
O7' C27' C26 113.9(13)
O7' C28' H28D 109.5
O7' C28' H28E 109.5
H28D C28' H28E 109.5
O7' C28' H28F 109.5
H28D C28' H28F 109.5
H28E C28' H28F 109.5
C26 P1 C29 112.02(12)
C26 P1 C41 111.03(13)
C29 P1 C41 105.70(13)
C26 P1 C35 115.54(14)
C29 P1 C35 101.91(14)
C41 P1 C35 109.88(14)

loop_
_geom_bond_atom_site_label_1
_geom_bond_atom_site_label_2
_geom_bond_distance
C1 C6 1.374(6)
C1 C2 1.402(7)
C1 H1 0.9300
C2 C3 1.325(8)
C2 H2 0.9300
C3 C4 1.374(8)
C3 H3 0.9300
C4 C5 1.396(7)
C4 H4 0.9300
C5 C6 1.375(5)
C5 H5 0.9300
C6 C7 1.524(5)
C7 N1 1.449(4)
C7 H7A 0.9700
C7 H7B 0.9700
C8 O1 1.208(3)
C8 N1 1.368(3)
C8 C9 1.548(4)
C9 C10 1.513(3)
C9 C21 1.540(3)
C9 C16 1.594(4)
C10 C15 1.371(4)
C10 C11 1.379(4)
C11 C12 1.370(4)
C11 N1 1.412(4)
C12 C13 1.388(4)
C12 H12 0.9300
C13 C14 1.357(4)
C13 H13 0.9300
C14 F1 1.366(3)
C14 C15 1.373(4)
C15 H15 0.9300
C16 C17 1.469(4)
C16 C18 1.539(4)
C16 C25 1.547(3)
C17 N2 1.141(3)
C18 O4 1.201(3)
C18 O5 1.327(3)
C19 O5 1.461(4)
C19 C20 1.5358(10)
C19 H19A 0.9700
C19 H19B 0.9700
C20 H20A 0.9600
C20 H20B 0.9600
C20 H20C 0.9600
C21 C24 1.493(3)
C21 C22 1.503(4)
C21 H21 0.9800
C22 O2 1.189(4)
C22 O3 1.337(4)
C23 O3 1.439(4)
C23 H23A 0.9600
C23 H23B 0.9600
C23 H23C 0.9600
C24 C25 1.303(3)
C24 H24 0.9300
C25 C26 1.463(4)
C26 C27 1.33(2)
C26 C27' 1.49(2)
C26 P1 1.730(3)
C29 C34 1.377(4)
C29 C30 1.382(4)
C29 P1 1.802(3)
C30 C31 1.376(4)
C30 H30 0.9300
C31 C32 1.353(5)
C31 H31 0.9300
C32 C33 1.347(5)
C32 H32 0.9300
C33 C34 1.388(4)
C33 H33 0.9300
C34 H34 0.9300
C35 C40 1.369(4)
C35 C36 1.372(5)
C35 P1 1.818(3)
C36 C37 1.408(5)
C36 H36 0.9300
C37 C38 1.339(6)
C37 H37 0.9300
C38 C39 1.351(6)
C38 H38 0.9300
C39 C40 1.375(5)
C39 H39 0.9300
C40 H40 0.9300
C41 C46 1.375(4)
C41 C42 1.391(4)
C41 P1 1.803(3)
C42 C43 1.369(5)
C42 H42 0.9300
C43 C44 1.346(5)
C43 H43 0.9300
C44 C45 1.375(6)
C44 H44 0.9300
C45 C46 1.403(5)
C45 H45 0.9300
C46 H46 0.9300
O6 C27 1.219(9)
O7 C27 1.365(9)
O7 C28 1.450(9)
C28 H28A 0.9600
C28 H28B 0.9600
C28 H28C 0.9600
O6' C27' 1.222(8)
O7' C27' 1.365(8)
O7' C28' 1.449(9)
C28' H28D 0.9600
C28' H28E 0.9600
C28' H28F 0.9600

loop_
_platon_squeeze_void_nr
_platon_squeeze_void_average_x
_platon_squeeze_void_average_y
_platon_squeeze_void_average_z
_platon_squeeze_void_volume
_platon_squeeze_void_count_electrons
_platon_squeeze_void_content
1 0.000 0.000 0.000 239 86 ' '
